data_7105068
loop_
_publ_author_name
'Thimer, Kelsey C'
'Al-Rafia, S M Ibrahim'
'Ferguson, Michael J'
'McDonald, Robert'
'Rivard, Eric'

_publ_section_title
;
 Donor/acceptor stabilization of Ge(II) dihydride.
;
_journal_issue 46
_journal_name_full 'Chemical communications (Cambridge, England)'
_journal_page_first 7119
_journal_page_last 7121
_journal_paper_doi 10.1039/b915950a
_journal_year 2009
_chemical_formula_moiety 'C27 H41 B Ge N2, C7 H8'
_chemical_formula_sum 'C34 H49 B Ge N2'
_chemical_formula_weight 569.15
_chemical_name_common 2
_chemical_name_systematic
;
?
;
_space_group_IT_number 2
_symmetry_cell_setting triclinic
_symmetry_space_group_name_Hall '-P 1'
_symmetry_space_group_name_H-M 'P -1'
_atom_sites_solution_hydrogens geom
_atom_sites_solution_primary direct
_atom_sites_solution_secondary difmap
_audit_creation_method SHELXL-97
_cell_angle_alpha 84.4220(10)
_cell_angle_beta 80.5350(10)
_cell_angle_gamma 73.4210(10)
_cell_formula_units_Z 4
_cell_length_a 10.7242(8)
_cell_length_b 16.9846(13)
_cell_length_c 19.3106(15)
_cell_measurement_reflns_used 4042
_cell_measurement_temperature 173(2)
_cell_measurement_theta_max 26.42
_cell_measurement_theta_min 2.14
_cell_volume 3320.5(4)
_computing_cell_refinement 'Bruker SAINT'
_computing_data_collection 'Bruker APEX2'
_computing_data_reduction 'Bruker SAINT'
_computing_molecular_graphics 'Bruker SHELXTL'
_computing_publication_material 'Bruker SHELXTL'
_computing_structure_refinement 'SHELXL-97 (Sheldrick, 2008)'
_computing_structure_solution 'SHELXS-97 (Sheldrick, 2008)'
_diffrn_ambient_temperature 173(2)
_diffrn_measured_fraction_theta_full 0.998
_diffrn_measured_fraction_theta_max 0.998
_diffrn_measurement_device_type 'Bruker APEX-II CCD'
_diffrn_measurement_method '\w scans'
_diffrn_radiation_monochromator graphite
_diffrn_radiation_source 'fine-focus sealed tube'
_diffrn_radiation_type MoK\a
_diffrn_radiation_wavelength 0.71073
_diffrn_reflns_av_R_equivalents 0.0000
_diffrn_reflns_av_sigmaI/netI 0.0266
_diffrn_reflns_limit_h_max 13
_diffrn_reflns_limit_h_min -13
_diffrn_reflns_limit_k_max 21
_diffrn_reflns_limit_k_min -21
_diffrn_reflns_limit_l_max 24
_diffrn_reflns_limit_l_min 0
_diffrn_reflns_number 26986
_diffrn_reflns_theta_full 26.40
_diffrn_reflns_theta_max 26.40
_diffrn_reflns_theta_min 1.60
_exptl_absorpt_coefficient_mu 0.945
_exptl_absorpt_correction_T_max 0.8091
_exptl_absorpt_correction_T_min 0.6342
_exptl_absorpt_correction_type multi-scan
_exptl_absorpt_process_details 'TWINABS (Sheldrick, 2008)'
_exptl_crystal_colour colourless
_exptl_crystal_density_diffrn 1.138
_exptl_crystal_density_method 'not measured'
_exptl_crystal_description fragment
_exptl_crystal_F_000 1216
_exptl_crystal_size_max 0.53
_exptl_crystal_size_mid 0.31
_exptl_crystal_size_min 0.23
_refine_diff_density_max 0.595
_refine_diff_density_min -0.363
_refine_diff_density_rms 0.049
_refine_ls_extinction_method none
_refine_ls_goodness_of_fit_ref 1.022
_refine_ls_hydrogen_treatment mixed
_refine_ls_matrix_type full
_refine_ls_number_parameters 722
_refine_ls_number_reflns 26986
_refine_ls_number_restraints 0
_refine_ls_restrained_S_all 1.022
_refine_ls_R_factor_all 0.0473
_refine_ls_R_factor_gt 0.0351
_refine_ls_shift/su_max 0.008
_refine_ls_shift/su_mean 0.000
_refine_ls_structure_factor_coef Fsqd
_refine_ls_weighting_details 'calc w=1/[\s^2^(Fo^2^)+(0.0435P)^2^+0.8599P] where P=(Fo^2^+2Fc^2^)/3'
_refine_ls_weighting_scheme calc
_refine_ls_wR_factor_gt 0.0864
_refine_ls_wR_factor_ref 0.0926
_reflns_number_gt 22024
_reflns_number_total 26986
_reflns_threshold_expression I>2\s(I)
_cod_data_source_file b915950a.txt
_cod_data_source_block riv0906
_cod_depositor_comments
;
The following automatic conversions were performed:
'_symmetry_cell_setting' value 'Triclinic' changed to 'triclinic'
according to '/home/saulius/struct/CIF-dictionaries/cif_core.dic'
dictionary named 'cif_core.dic' version 2.4.1 from 2010-06-29.

Automatic conversion script
Id: cif_fix_enum 1527 2010-12-29 10:47:43Z saulius 
;
_cod_original_sg_symbol_H-M P-1
_cod_database_code 7105068

loop_
_symmetry_equiv_pos_as_xyz
'x, y, z'
'-x, -y, -z'

loop_
_atom_site_label
_atom_site_type_symbol
_atom_site_fract_x
_atom_site_fract_y
_atom_site_fract_z
_atom_site_U_iso_or_equiv
_atom_site_adp_type
_atom_site_occupancy
_atom_site_symmetry_multiplicity
_atom_site_calc_flag
_atom_site_refinement_flags
_atom_site_disorder_assembly
_atom_site_disorder_group
Ge1A Ge 0.421124(15) 0.135565(9) 0.197602(7) 0.03053(5) Uani 1 1 d . . .
N1A N 0.47772(11) -0.04904(7) 0.23021(6) 0.0281(2) Uani 1 1 d . . .
N2A N 0.43483(11) 0.01591(7) 0.32486(5) 0.0260(2) Uani 1 1 d . . .
C1A C 0.44426(13) 0.02744(8) 0.25398(7) 0.0252(3) Uani 1 1 d . . .
C2A C 0.49170(15) -0.10792(9) 0.28540(7) 0.0343(3) Uani 1 1 d . . .
H2A H 0.5159 -0.1659 0.2820 0.041 Uiso 1 1 calc R . .
C3A C 0.46449(15) -0.06722(8) 0.34460(7) 0.0337(3) Uani 1 1 d . . .
H3A H 0.4654 -0.0909 0.3912 0.040 Uiso 1 1 calc R . .
C11A C 0.49215(14) -0.06802(8) 0.15702(7) 0.0283(3) Uani 1 1 d . . .
C12A C 0.38232(15) -0.07825(10) 0.13285(8) 0.0385(3) Uani 1 1 d . . .
C13A C 0.39912(18) -0.09866(10) 0.06312(8) 0.0447(4) Uani 1 1 d . . .
H13A H 0.3267 -0.1058 0.0444 0.054 Uiso 1 1 calc R . .
C14A C 0.51811(18) -0.10863(10) 0.02096(8) 0.0447(4) Uani 1 1 d . . .
H14A H 0.5273 -0.1232 -0.0263 0.054 Uiso 1 1 calc R . .
C15A C 0.62423(17) -0.09779(9) 0.04647(8) 0.0397(4) Uani 1 1 d . . .
H15A H 0.7058 -0.1047 0.0164 0.048 Uiso 1 1 calc R . .
C16A C 0.61424(14) -0.07681(8) 0.11548(7) 0.0312(3) Uani 1 1 d . . .
C17A C 0.25120(17) -0.06992(14) 0.17930(10) 0.0618(6) Uani 1 1 d . . .
H17A H 0.2583 -0.0519 0.2259 0.074 Uiso 1 1 calc R . .
C18A C 0.2172(3) -0.14974(17) 0.19132(19) 0.1282(14) Uani 1 1 d . . .
H18A H 0.2880 -0.1912 0.2113 0.154 Uiso 1 1 calc R . .
H18B H 0.2061 -0.1676 0.1465 0.154 Uiso 1 1 calc R . .
H18C H 0.1351 -0.1429 0.2240 0.154 Uiso 1 1 calc R . .
C19A C 0.1406(2) -0.00727(15) 0.1501(2) 0.1215(13) Uani 1 1 d . . .
H19A H 0.1608 0.0459 0.1426 0.146 Uiso 1 1 calc R . .
H19B H 0.0594 -0.0019 0.1833 0.146 Uiso 1 1 calc R . .
H19C H 0.1291 -0.0248 0.1052 0.146 Uiso 1 1 calc R . .
C20A C 0.73231(15) -0.06683(10) 0.14366(9) 0.0398(4) Uani 1 1 d . . .
H20D H 0.6991 -0.0352 0.1871 0.048 Uiso 1 1 calc R . .
C21A C 0.80994(19) -0.01859(14) 0.09212(12) 0.0644(5) Uani 1 1 d . . .
H21A H 0.7508 0.0340 0.0780 0.077 Uiso 1 1 calc R . .
H21B H 0.8502 -0.0504 0.0505 0.077 Uiso 1 1 calc R . .
H21C H 0.8789 -0.0083 0.1146 0.077 Uiso 1 1 calc R . .
C22A C 0.8194(2) -0.15112(13) 0.16468(12) 0.0673(6) Uani 1 1 d . . .
H22A H 0.7682 -0.1791 0.2003 0.081 Uiso 1 1 calc R . .
H22B H 0.8943 -0.1441 0.1840 0.081 Uiso 1 1 calc R . .
H22C H 0.8515 -0.1842 0.1232 0.081 Uiso 1 1 calc R . .
C31A C 0.40260(14) 0.08006(8) 0.37443(6) 0.0273(3) Uani 1 1 d . . .
C32A C 0.27059(14) 0.12262(8) 0.39312(7) 0.0297(3) Uani 1 1 d . . .
C33A C 0.24354(16) 0.18113(9) 0.44333(8) 0.0377(3) Uani 1 1 d . . .
H33A H 0.1550 0.2111 0.4578 0.045 Uiso 1 1 calc R . .
C34A C 0.34340(17) 0.19631(9) 0.47252(8) 0.0419(4) Uani 1 1 d . . .
H34A H 0.3228 0.2357 0.5073 0.050 Uiso 1 1 calc R . .
C35A C 0.47238(17) 0.15457(10) 0.45143(8) 0.0396(4) Uani 1 1 d . . .
H35A H 0.5399 0.1666 0.4712 0.048 Uiso 1 1 calc R . .
C36A C 0.50613(15) 0.09473(9) 0.40155(7) 0.0323(3) Uani 1 1 d . . .
C37A C 0.16128(14) 0.10624(9) 0.36013(8) 0.0349(3) Uani 1 1 d . . .
H37A H 0.1973 0.0936 0.3101 0.042 Uiso 1 1 calc R . .
C38A C 0.04158(16) 0.18100(11) 0.35935(9) 0.0471(4) Uani 1 1 d . . .
H38A H 0.0702 0.2296 0.3404 0.057 Uiso 1 1 calc R . .
H38B H -0.0043 0.1901 0.4074 0.057 Uiso 1 1 calc R . .
H38C H -0.0180 0.1712 0.3298 0.057 Uiso 1 1 calc R . .
C39A C 0.12032(17) 0.03117(10) 0.39553(10) 0.0483(4) Uani 1 1 d . . .
H39A H 0.1967 -0.0173 0.3920 0.058 Uiso 1 1 calc R . .
H39B H 0.0518 0.0218 0.3721 0.058 Uiso 1 1 calc R . .
H39C H 0.0862 0.0409 0.4452 0.058 Uiso 1 1 calc R . .
C40A C 0.64902(15) 0.05143(10) 0.37742(8) 0.0398(4) Uani 1 1 d . . .
H40A H 0.6516 0.0076 0.3457 0.048 Uiso 1 1 calc R . .
C41A C 0.71933(18) 0.00998(11) 0.43935(10) 0.0531(4) Uani 1 1 d . . .
H41A H 0.6740 -0.0291 0.4648 0.064 Uiso 1 1 calc R . .
H41B H 0.7188 0.0518 0.4711 0.064 Uiso 1 1 calc R . .
H41C H 0.8103 -0.0194 0.4220 0.064 Uiso 1 1 calc R . .
C42A C 0.71979(19) 0.11109(15) 0.33535(11) 0.0689(6) Uani 1 1 d . . .
H42A H 0.6749 0.1356 0.2949 0.083 Uiso 1 1 calc R . .
H42B H 0.8109 0.0813 0.3187 0.083 Uiso 1 1 calc R . .
H42C H 0.7189 0.1546 0.3654 0.083 Uiso 1 1 calc R . .
B1A B 0.2454(2) 0.18870(12) 0.16045(10) 0.0453(5) Uani 1 1 d . . .
H1AA H 0.2406 0.1592 0.1202 0.054 Uiso 1 1 calc R . .
H1AB H 0.2392 0.2464 0.1457 0.054 Uiso 1 1 calc R . .
H1AC H 0.1726 0.1858 0.1977 0.054 Uiso 1 1 calc R . .
H1C H 0.5428(16) 0.1118(10) 0.1461(8) 0.046(5) Uiso 1 1 d . . .
H2C H 0.4611(15) 0.1801(10) 0.2475(8) 0.043(4) Uiso 1 1 d . . .
Ge1B Ge 0.121110(16) 0.371423(9) 0.702495(8) 0.03353(5) Uani 1 1 d . . .
N1B N 0.03900(11) 0.55450(7) 0.71996(6) 0.0274(2) Uani 1 1 d . . .
N2B N 0.08155(12) 0.48907(7) 0.81784(6) 0.0293(3) Uani 1 1 d . . .
C1B C 0.07864(13) 0.47798(8) 0.74967(7) 0.0268(3) Uani 1 1 d . . .
C2B C 0.01517(15) 0.61281(9) 0.76927(7) 0.0341(3) Uani 1 1 d . . .
H2B H -0.0144 0.6708 0.7613 0.041 Uiso 1 1 calc R . .
C3B C 0.04176(16) 0.57197(9) 0.83029(7) 0.0351(3) Uani 1 1 d . . .
H3B H 0.0347 0.5955 0.8739 0.042 Uiso 1 1 calc R . .
C11B C 0.02300(14) 0.57307(8) 0.64636(7) 0.0284(3) Uani 1 1 d . . .
C12B C 0.13078(14) 0.58438(9) 0.59915(7) 0.0328(3) Uani 1 1 d . . .
C13B C 0.11054(17) 0.60532(10) 0.52941(8) 0.0407(4) Uani 1 1 d . . .
H13B H 0.1805 0.6147 0.4956 0.049 Uiso 1 1 calc R . .
C14B C -0.00915(17) 0.61252(9) 0.50893(8) 0.0419(4) Uani 1 1 d . . .
H14B H -0.0207 0.6270 0.4612 0.050 Uiso 1 1 calc R . .
C15B C -0.11268(16) 0.59910(9) 0.55645(8) 0.0380(3) Uani 1 1 d . . .
H15B H -0.1939 0.6033 0.5408 0.046 Uiso 1 1 calc R . .
C16B C -0.09997(14) 0.57935(8) 0.62725(7) 0.0307(3) Uani 1 1 d . . .
C17B C 0.26361(15) 0.57479(10) 0.62201(8) 0.0413(4) Uani 1 1 d . . .
H17B H 0.2699 0.5370 0.6652 0.050 Uiso 1 1 calc R . .
C18B C 0.27591(19) 0.65722(13) 0.64110(11) 0.0601(5) Uani 1 1 d . . .
H18D H 0.2071 0.6788 0.6800 0.072 Uiso 1 1 calc R . .
H18E H 0.2662 0.6963 0.6002 0.072 Uiso 1 1 calc R . .
H18F H 0.3624 0.6494 0.6554 0.072 Uiso 1 1 calc R . .
C19B C 0.37806(18) 0.53666(13) 0.56618(11) 0.0594(5) Uani 1 1 d . . .
H19D H 0.3642 0.4872 0.5502 0.071 Uiso 1 1 calc R . .
H19E H 0.4604 0.5220 0.5863 0.071 Uiso 1 1 calc R . .
H19F H 0.3830 0.5764 0.5262 0.071 Uiso 1 1 calc R . .
C20B C -0.21536(15) 0.56734(10) 0.68010(8) 0.0385(3) Uani 1 1 d . . .
H20E H -0.1797 0.5371 0.7228 0.046 Uiso 1 1 calc R . .
C21B C -0.29000(19) 0.51604(13) 0.65251(12) 0.0634(5) Uani 1 1 d . . .
H21D H -0.2286 0.4640 0.6368 0.076 Uiso 1 1 calc R . .
H21E H -0.3324 0.5463 0.6129 0.076 Uiso 1 1 calc R . .
H21F H -0.3571 0.5047 0.6900 0.076 Uiso 1 1 calc R . .
C22B C -0.30758(19) 0.65016(12) 0.70238(11) 0.0631(5) Uani 1 1 d . . .
H22D H -0.2585 0.6814 0.7217 0.076 Uiso 1 1 calc R . .
H22E H -0.3789 0.6412 0.7383 0.076 Uiso 1 1 calc R . .
H22F H -0.3446 0.6811 0.6615 0.076 Uiso 1 1 calc R . .
C31B C 0.10841(15) 0.42479(8) 0.87308(7) 0.0325(3) Uani 1 1 d . . .
C32B C 0.23981(16) 0.38475(9) 0.88052(8) 0.0379(3) Uani 1 1 d . . .
C33B C 0.2592(2) 0.32689(10) 0.93718(9) 0.0493(4) Uani 1 1 d . . .
H33B H 0.3463 0.2978 0.9445 0.059 Uiso 1 1 calc R . .
C34B C 0.1548(2) 0.31108(10) 0.98273(9) 0.0549(5) Uani 1 1 d . . .
H34B H 0.1710 0.2727 1.0217 0.066 Uiso 1 1 calc R . .
C35B C 0.0279(2) 0.35007(10) 0.97246(8) 0.0486(4) Uani 1 1 d . . .
H35B H -0.0428 0.3373 1.0037 0.058 Uiso 1 1 calc R . .
C36B C 0.00089(17) 0.40855(9) 0.91659(7) 0.0378(3) Uani 1 1 d . . .
C37B C 0.35387(17) 0.40286(11) 0.83039(9) 0.0490(4) Uani 1 1 d . . .
H37B H 0.3247 0.4175 0.7831 0.059 Uiso 1 1 calc R . .
C38B C 0.4747(2) 0.32910(15) 0.82267(13) 0.0804(7) Uani 1 1 d . . .
H38D H 0.4492 0.2808 0.8128 0.096 Uiso 1 1 calc R . .
H38E H 0.5135 0.3182 0.8664 0.096 Uiso 1 1 calc R . .
H38F H 0.5393 0.3408 0.7838 0.096 Uiso 1 1 calc R . .
C39B C 0.3908(2) 0.47636(15) 0.85181(12) 0.0733(6) Uani 1 1 d . . .
H39D H 0.3140 0.5245 0.8541 0.088 Uiso 1 1 calc R . .
H39E H 0.4617 0.4880 0.8170 0.088 Uiso 1 1 calc R . .
H39F H 0.4205 0.4638 0.8980 0.088 Uiso 1 1 calc R . .
C40B C -0.13989(17) 0.44801(11) 0.90376(9) 0.0485(4) Uani 1 1 d . . .
H40B H -0.1408 0.4969 0.8704 0.058 Uiso 1 1 calc R . .
C41B C -0.2305(2) 0.47752(15) 0.97150(12) 0.0731(6) Uani 1 1 d . . .
H41D H -0.1953 0.5145 0.9936 0.088 Uiso 1 1 calc R . .
H41E H -0.2360 0.4300 1.0038 0.088 Uiso 1 1 calc R . .
H41F H -0.3184 0.5070 0.9605 0.088 Uiso 1 1 calc R . .
C42B C -0.1918(2) 0.38870(17) 0.87021(12) 0.0798(7) Uani 1 1 d . . .
H42D H -0.1370 0.3730 0.8252 0.096 Uiso 1 1 calc R . .
H42E H -0.2826 0.4154 0.8623 0.096 Uiso 1 1 calc R . .
H42F H -0.1893 0.3394 0.9015 0.096 Uiso 1 1 calc R . .
B1B B 0.3009(2) 0.33233(15) 0.64217(12) 0.0597(6) Uani 1 1 d . . .
H1BA H 0.2965 0.3575 0.5945 0.072 Uiso 1 1 calc R . .
H1BB H 0.3254 0.2723 0.6403 0.072 Uiso 1 1 calc R . .
H1BC H 0.3670 0.3484 0.6628 0.072 Uiso 1 1 calc R . .
H1D H 0.0042(18) 0.3879(11) 0.6681(9) 0.057(5) Uiso 1 1 d . . .
H2D H 0.0889(17) 0.3209(11) 0.7648(9) 0.059(5) Uiso 1 1 d . . .
C10S C -0.0407(2) 0.80826(13) 0.35314(11) 0.0637(5) Uani 1 1 d . . .
H10A H -0.0692 0.8682 0.3456 0.076 Uiso 1 1 calc R . .
H10B H -0.1056 0.7902 0.3881 0.076 Uiso 1 1 calc R . .
H10C H -0.0328 0.7826 0.3087 0.076 Uiso 1 1 calc R . .
C11S C 0.09008(18) 0.78341(10) 0.37920(9) 0.0446(4) Uani 1 1 d . . .
C12S C 0.10984(19) 0.82043(11) 0.43567(9) 0.0493(4) Uani 1 1 d . . .
H12S H 0.0393 0.8615 0.4585 0.059 Uiso 1 1 calc R . .
C13S C 0.2296(2) 0.79884(12) 0.45930(10) 0.0598(5) Uani 1 1 d . . .
H13S H 0.2404 0.8248 0.4985 0.072 Uiso 1 1 calc R . .
C14S C 0.3344(2) 0.74009(12) 0.42703(11) 0.0581(5) Uani 1 1 d . . .
H14S H 0.4176 0.7262 0.4430 0.070 Uiso 1 1 calc R . .
C15S C 0.3163(2) 0.70181(12) 0.37112(10) 0.0573(5) Uani 1 1 d . . .
H15S H 0.3872 0.6605 0.3487 0.069 Uiso 1 1 calc R . .
C16S C 0.19558(19) 0.72329(11) 0.34763(9) 0.0531(4) Uani 1 1 d . . .
H16S H 0.1844 0.6964 0.3091 0.064 Uiso 1 1 calc R . .
C20S C 0.5184(3) 0.3286(2) 0.0864(2) 0.1469(16) Uani 1 1 d . . .
H20A H 0.4890 0.3205 0.0429 0.176 Uiso 1 1 calc R . .
H20B H 0.5126 0.3870 0.0889 0.176 Uiso 1 1 calc R . .
H20C H 0.4624 0.3113 0.1269 0.176 Uiso 1 1 calc R . .
C21S C 0.6566(2) 0.27898(14) 0.08728(15) 0.0732(7) Uani 1 1 d . . .
C22S C 0.7275(3) 0.23879(16) 0.03309(14) 0.0826(7) Uani 1 1 d . . .
H22S H 0.6881 0.2409 -0.0079 0.099 Uiso 1 1 calc R . .
C23S C 0.8497(4) 0.19599(19) 0.0330(2) 0.1097(10) Uani 1 1 d . . .
H23S H 0.8970 0.1683 -0.0077 0.132 Uiso 1 1 calc R . .
C24S C 0.9092(3) 0.19071(19) 0.0897(3) 0.1246(16) Uani 1 1 d . . .
H24S H 0.9979 0.1586 0.0888 0.149 Uiso 1 1 calc R . .
C25S C 0.8437(5) 0.2312(3) 0.1498(2) 0.1340(18) Uani 1 1 d . . .
H25S H 0.8856 0.2286 0.1900 0.161 Uiso 1 1 calc R . .
C26S C 0.7108(4) 0.27683(19) 0.14795(16) 0.1092(10) Uani 1 1 d . . .
H26S H 0.6599 0.3053 0.1876 0.131 Uiso 1 1 calc R . .

loop_
_atom_site_aniso_label
_atom_site_aniso_U_11
_atom_site_aniso_U_22
_atom_site_aniso_U_33
_atom_site_aniso_U_23
_atom_site_aniso_U_13
_atom_site_aniso_U_12
Ge1A 0.04088(9) 0.02389(8) 0.02422(8) 0.00080(6) -0.00896(6) -0.00303(6)
N1A 0.0335(6) 0.0247(6) 0.0241(6) -0.0022(4) -0.0089(5) -0.0018(5)
N2A 0.0301(6) 0.0235(5) 0.0225(5) -0.0014(4) -0.0064(5) -0.0028(5)
C1A 0.0254(7) 0.0252(7) 0.0239(6) -0.0025(5) -0.0079(5) -0.0023(5)
C2A 0.0458(9) 0.0226(7) 0.0322(7) 0.0010(6) -0.0112(6) -0.0033(6)
C3A 0.0466(9) 0.0246(7) 0.0270(7) 0.0031(6) -0.0095(6) -0.0041(6)
C11A 0.0367(8) 0.0216(6) 0.0247(7) -0.0039(5) -0.0105(6) -0.0006(6)
C12A 0.0389(8) 0.0392(8) 0.0366(8) -0.0064(7) -0.0141(7) -0.0030(7)
C13A 0.0565(11) 0.0429(9) 0.0398(9) -0.0055(7) -0.0262(8) -0.0099(8)
C14A 0.0715(12) 0.0376(9) 0.0254(7) -0.0047(6) -0.0139(8) -0.0107(8)
C15A 0.0525(10) 0.0328(8) 0.0289(7) -0.0022(6) -0.0009(7) -0.0063(7)
C16A 0.0381(8) 0.0237(7) 0.0304(7) -0.0008(6) -0.0085(6) -0.0043(6)
C17A 0.0340(9) 0.0958(16) 0.0563(11) -0.0248(11) -0.0124(8) -0.0089(10)
C18A 0.0714(17) 0.0830(19) 0.176(3) 0.063(2) 0.0453(18) 0.0065(14)
C19A 0.0395(12) 0.0601(15) 0.251(4) 0.020(2) -0.0077(18) -0.0077(11)
C20A 0.0358(8) 0.0407(9) 0.0428(9) -0.0053(7) -0.0081(7) -0.0081(7)
C21A 0.0458(11) 0.0742(14) 0.0774(14) 0.0091(11) -0.0120(10) -0.0256(10)
C22A 0.0585(12) 0.0592(12) 0.0845(15) 0.0069(11) -0.0382(11) -0.0046(10)
C31A 0.0379(8) 0.0245(7) 0.0186(6) -0.0002(5) -0.0051(5) -0.0066(6)
C32A 0.0383(8) 0.0246(7) 0.0229(6) 0.0029(5) -0.0043(6) -0.0047(6)
C33A 0.0450(9) 0.0293(7) 0.0308(7) -0.0024(6) -0.0001(7) 0.0000(7)
C34A 0.0628(11) 0.0300(8) 0.0306(8) -0.0086(6) -0.0071(7) -0.0065(7)
C35A 0.0533(10) 0.0375(8) 0.0322(8) -0.0048(6) -0.0128(7) -0.0142(7)
C36A 0.0408(8) 0.0322(7) 0.0248(7) -0.0003(6) -0.0071(6) -0.0103(6)
C37A 0.0339(8) 0.0361(8) 0.0311(7) 0.0019(6) -0.0065(6) -0.0038(6)
C38A 0.0373(9) 0.0490(10) 0.0465(9) 0.0052(8) -0.0077(7) 0.0003(8)
C39A 0.0444(10) 0.0451(10) 0.0584(11) 0.0057(8) -0.0150(8) -0.0154(8)
C40A 0.0353(8) 0.0486(9) 0.0372(8) -0.0076(7) -0.0094(7) -0.0102(7)
C41A 0.0520(11) 0.0466(10) 0.0545(11) 0.0030(8) -0.0161(9) -0.0009(8)
C42A 0.0424(11) 0.0944(17) 0.0657(13) 0.0245(12) -0.0110(9) -0.0196(11)
B1A 0.0493(11) 0.0439(11) 0.0329(9) 0.0057(8) -0.0129(8) 0.0041(9)
Ge1B 0.04376(9) 0.02583(8) 0.02629(8) -0.00517(6) -0.00945(7) 0.00168(6)
N1B 0.0317(6) 0.0255(6) 0.0211(5) -0.0007(4) -0.0039(4) -0.0018(5)
N2B 0.0373(7) 0.0256(6) 0.0214(5) -0.0013(4) -0.0061(5) -0.0021(5)
C1B 0.0279(7) 0.0274(7) 0.0214(6) -0.0015(5) -0.0044(5) -0.0009(6)
C2B 0.0457(9) 0.0230(7) 0.0290(7) -0.0036(6) -0.0053(6) -0.0016(6)
C3B 0.0481(9) 0.0279(7) 0.0267(7) -0.0063(6) -0.0070(6) -0.0039(7)
C11B 0.0370(8) 0.0226(6) 0.0209(6) 0.0002(5) -0.0061(6) -0.0001(6)
C12B 0.0374(8) 0.0278(7) 0.0277(7) -0.0015(6) -0.0019(6) -0.0020(6)
C13B 0.0495(10) 0.0380(8) 0.0273(7) 0.0011(6) 0.0017(7) -0.0050(7)
C14B 0.0630(11) 0.0357(8) 0.0226(7) 0.0014(6) -0.0112(7) -0.0045(8)
C15B 0.0473(9) 0.0294(8) 0.0363(8) -0.0016(6) -0.0176(7) -0.0028(7)
C16B 0.0369(8) 0.0228(7) 0.0294(7) -0.0005(5) -0.0083(6) -0.0017(6)
C17B 0.0341(8) 0.0457(9) 0.0382(8) 0.0017(7) -0.0022(7) -0.0044(7)
C18B 0.0468(11) 0.0668(13) 0.0688(13) -0.0151(10) -0.0113(9) -0.0136(9)
C19B 0.0387(10) 0.0656(12) 0.0653(12) -0.0104(10) 0.0068(9) -0.0065(9)
C20B 0.0354(8) 0.0401(9) 0.0385(8) 0.0021(7) -0.0081(7) -0.0077(7)
C21B 0.0491(11) 0.0674(13) 0.0788(14) -0.0111(11) -0.0041(10) -0.0247(10)
C22B 0.0535(11) 0.0539(11) 0.0695(13) -0.0124(10) 0.0174(10) -0.0066(9)
C31B 0.0485(9) 0.0265(7) 0.0199(6) -0.0014(5) -0.0112(6) -0.0028(6)
C32B 0.0495(9) 0.0318(8) 0.0299(7) -0.0072(6) -0.0152(7) 0.0003(7)
C33B 0.0675(12) 0.0346(9) 0.0435(9) -0.0007(7) -0.0310(9) 0.0019(8)
C34B 0.0973(15) 0.0348(9) 0.0355(9) 0.0094(7) -0.0305(10) -0.0146(9)
C35B 0.0772(13) 0.0420(9) 0.0304(8) 0.0057(7) -0.0132(8) -0.0220(9)
C36B 0.0543(10) 0.0342(8) 0.0250(7) 0.0003(6) -0.0093(7) -0.0109(7)
C37B 0.0428(9) 0.0580(11) 0.0370(9) -0.0089(8) -0.0101(7) 0.0052(8)
C38B 0.0573(13) 0.0873(17) 0.0753(15) -0.0254(13) -0.0089(11) 0.0206(12)
C39B 0.0567(12) 0.0863(16) 0.0757(15) -0.0195(13) 0.0148(11) -0.0262(12)
C40B 0.0473(10) 0.0540(10) 0.0413(9) 0.0069(8) -0.0031(8) -0.0142(8)
C41B 0.0682(14) 0.0749(15) 0.0677(14) -0.0199(12) 0.0064(11) -0.0099(12)
C42B 0.0580(13) 0.117(2) 0.0686(14) -0.0285(14) -0.0117(11) -0.0214(13)
B1B 0.0511(13) 0.0617(14) 0.0577(13) -0.0280(11) -0.0039(10) 0.0042(11)
C10S 0.0682(13) 0.0591(12) 0.0642(13) -0.0119(10) -0.0153(10) -0.0121(10)
C11S 0.0569(11) 0.0382(9) 0.0402(9) 0.0008(7) -0.0041(8) -0.0177(8)
C12S 0.0615(11) 0.0422(9) 0.0451(9) -0.0066(8) -0.0008(8) -0.0183(8)
C13S 0.0790(15) 0.0563(12) 0.0548(11) -0.0065(9) -0.0142(10) -0.0317(11)
C14S 0.0579(12) 0.0612(12) 0.0613(12) 0.0085(10) -0.0107(10) -0.0285(10)
C15S 0.0553(12) 0.0571(11) 0.0531(11) -0.0013(9) 0.0055(9) -0.0134(9)
C16S 0.0678(12) 0.0529(11) 0.0381(9) -0.0085(8) -0.0024(9) -0.0166(9)
C20S 0.093(2) 0.117(3) 0.228(5) 0.051(3) -0.035(3) -0.038(2)
C21S 0.0699(15) 0.0587(13) 0.0998(19) 0.0237(13) -0.0295(14) -0.0311(12)
C22S 0.116(2) 0.0693(16) 0.0786(17) -0.0015(13) -0.0141(16) -0.0510(17)
C23S 0.110(3) 0.0725(19) 0.150(3) 0.0115(19) -0.016(2) -0.0379(19)
C24S 0.088(2) 0.0671(19) 0.235(5) 0.063(3) -0.079(3) -0.0392(17)
C25S 0.205(5) 0.108(3) 0.146(3) 0.057(2) -0.126(3) -0.097(3)
C26S 0.169(3) 0.091(2) 0.0801(19) 0.0052(16) -0.023(2) -0.057(2)

loop_
_atom_type_symbol
_atom_type_description
_atom_type_scat_dispersion_real
_atom_type_scat_dispersion_imag
_atom_type_scat_source
C C 0.0033 0.0016 'International Tables Vol C Tables 4.2.6.8 and 6.1.1.4'
H H 0.0000 0.0000 'International Tables Vol C Tables 4.2.6.8 and 6.1.1.4'
B B 0.0013 0.0007 'International Tables Vol C Tables 4.2.6.8 and 6.1.1.4'
N N 0.0061 0.0033 'International Tables Vol C Tables 4.2.6.8 and 6.1.1.4'
Ge Ge 0.1547 1.8001 'International Tables Vol C Tables 4.2.6.8 and 6.1.1.4'

loop_
_geom_angle_atom_site_label_1
_geom_angle_atom_site_label_2
_geom_angle_atom_site_label_3
_geom_angle
_geom_angle_site_symmetry_1
_geom_angle_site_symmetry_3
_geom_angle_publ_flag
C1A Ge1A B1A 118.82(7) . . ?
C1A Ge1A H1C 97.7(6) . . ?
B1A Ge1A H1C 118.6(6) . . ?
C1A Ge1A H2C 97.4(6) . . ?
B1A Ge1A H2C 118.3(6) . . ?
H1C Ge1A H2C 101.8(9) . . ?
C1A N1A C2A 110.92(11) . . ?
C1A N1A C11A 125.16(11) . . ?
C2A N1A C11A 123.88(11) . . ?
C1A N2A C3A 110.56(11) . . ?
C1A N2A C31A 125.93(11) . . ?
C3A N2A C31A 123.49(11) . . ?
N1A C1A N2A 104.83(11) . . ?
N1A C1A Ge1A 128.28(9) . . ?
N2A C1A Ge1A 126.83(9) . . ?
C3A C2A N1A 106.69(12) . . ?
C3A C2A H2A 126.7 . . ?
N1A C2A H2A 126.7 . . ?
C2A C3A N2A 106.99(12) . . ?
C2A C3A H3A 126.5 . . ?
N2A C3A H3A 126.5 . . ?
C16A C11A C12A 123.73(13) . . ?
C16A C11A N1A 118.83(12) . . ?
C12A C11A N1A 117.42(13) . . ?
C13A C12A C11A 116.55(15) . . ?
C13A C12A C17A 120.59(15) . . ?
C11A C12A C17A 122.84(14) . . ?
C14A C13A C12A 121.30(15) . . ?
C14A C13A H13A 119.3 . . ?
C12A C13A H13A 119.3 . . ?
C13A C14A C15A 120.58(14) . . ?
C13A C14A H14A 119.7 . . ?
C15A C14A H14A 119.7 . . ?
C14A C15A C16A 121.19(15) . . ?
C14A C15A H15A 119.4 . . ?
C16A C15A H15A 119.4 . . ?
C15A C16A C11A 116.63(13) . . ?
C15A C16A C20A 120.87(14) . . ?
C11A C16A C20A 122.47(13) . . ?
C18A C17A C19A 108.45(19) . . ?
C18A C17A C12A 111.73(18) . . ?
C19A C17A C12A 112.8(2) . . ?
C18A C17A H17A 107.9 . . ?
C19A C17A H17A 107.9 . . ?
C12A C17A H17A 107.9 . . ?
C17A C18A H18A 109.5 . . ?
C17A C18A H18B 109.5 . . ?
H18A C18A H18B 109.5 . . ?
C17A C18A H18C 109.5 . . ?
H18A C18A H18C 109.5 . . ?
H18B C18A H18C 109.5 . . ?
C17A C19A H19A 109.5 . . ?
C17A C19A H19B 109.5 . . ?
H19A C19A H19B 109.5 . . ?
C17A C19A H19C 109.5 . . ?
H19A C19A H19C 109.5 . . ?
H19B C19A H19C 109.5 . . ?
C16A C20A C21A 112.51(14) . . ?
C16A C20A C22A 109.89(14) . . ?
C21A C20A C22A 111.40(16) . . ?
C16A C20A H20D 107.6 . . ?
C21A C20A H20D 107.6 . . ?
C22A C20A H20D 107.6 . . ?
C20A C21A H21A 109.5 . . ?
C20A C21A H21B 109.5 . . ?
H21A C21A H21B 109.5 . . ?
C20A C21A H21C 109.5 . . ?
H21A C21A H21C 109.5 . . ?
H21B C21A H21C 109.5 . . ?
C20A C22A H22A 109.5 . . ?
C20A C22A H22B 109.5 . . ?
H22A C22A H22B 109.5 . . ?
C20A C22A H22C 109.5 . . ?
H22A C22A H22C 109.5 . . ?
H22B C22A H22C 109.5 . . ?
C36A C31A C32A 123.80(13) . . ?
C36A C31A N2A 117.50(12) . . ?
C32A C31A N2A 118.69(12) . . ?
C33A C32A C31A 116.77(13) . . ?
C33A C32A C37A 121.43(13) . . ?
C31A C32A C37A 121.80(12) . . ?
C34A C33A C32A 121.13(14) . . ?
C34A C33A H33A 119.4 . . ?
C32A C33A H33A 119.4 . . ?
C35A C34A C33A 120.33(14) . . ?
C35A C34A H34A 119.8 . . ?
C33A C34A H34A 119.8 . . ?
C34A C35A C36A 121.38(15) . . ?
C34A C35A H35A 119.3 . . ?
C36A C35A H35A 119.3 . . ?
C31A C36A C35A 116.55(14) . . ?
C31A C36A C40A 122.94(13) . . ?
C35A C36A C40A 120.48(14) . . ?
C32A C37A C38A 112.67(13) . . ?
C32A C37A C39A 111.93(12) . . ?
C38A C37A C39A 110.42(14) . . ?
C32A C37A H37A 107.2 . . ?
C38A C37A H37A 107.2 . . ?
C39A C37A H37A 107.2 . . ?
C37A C38A H38A 109.5 . . ?
C37A C38A H38B 109.5 . . ?
H38A C38A H38B 109.5 . . ?
C37A C38A H38C 109.5 . . ?
H38A C38A H38C 109.5 . . ?
H38B C38A H38C 109.5 . . ?
C37A C39A H39A 109.5 . . ?
C37A C39A H39B 109.5 . . ?
H39A C39A H39B 109.5 . . ?
C37A C39A H39C 109.5 . . ?
H39A C39A H39C 109.5 . . ?
H39B C39A H39C 109.5 . . ?
C36A C40A C41A 111.33(13) . . ?
C36A C40A C42A 110.98(14) . . ?
C41A C40A C42A 110.73(14) . . ?
C36A C40A H40A 107.9 . . ?
C41A C40A H40A 107.9 . . ?
C42A C40A H40A 107.9 . . ?
C40A C41A H41A 109.5 . . ?
C40A C41A H41B 109.5 . . ?
H41A C41A H41B 109.5 . . ?
C40A C41A H41C 109.5 . . ?
H41A C41A H41C 109.5 . . ?
H41B C41A H41C 109.5 . . ?
C40A C42A H42A 109.5 . . ?
C40A C42A H42B 109.5 . . ?
H42A C42A H42B 109.5 . . ?
C40A C42A H42C 109.5 . . ?
H42A C42A H42C 109.5 . . ?
H42B C42A H42C 109.5 . . ?
Ge1A B1A H1AA 109.5 . . ?
Ge1A B1A H1AB 109.5 . . ?
H1AA B1A H1AB 109.5 . . ?
Ge1A B1A H1AC 109.5 . . ?
H1AA B1A H1AC 109.5 . . ?
H1AB B1A H1AC 109.5 . . ?
C1B Ge1B B1B 118.26(8) . . ?
C1B Ge1B H1D 98.7(7) . . ?
B1B Ge1B H1D 117.9(7) . . ?
C1B Ge1B H2D 97.3(7) . . ?
B1B Ge1B H2D 118.7(7) . . ?
H1D Ge1B H2D 102.2(10) . . ?
C1B N1B C2B 110.63(11) . . ?
C1B N1B C11B 124.67(11) . . ?
C2B N1B C11B 124.70(11) . . ?
C1B N2B C3B 110.35(11) . . ?
C1B N2B C31B 126.19(11) . . ?
C3B N2B C31B 123.16(11) . . ?
N1B C1B N2B 105.05(11) . . ?
N1B C1B Ge1B 126.98(9) . . ?
N2B C1B Ge1B 127.96(10) . . ?
C3B C2B N1B 106.90(12) . . ?
C3B C2B H2B 126.5 . . ?
N1B C2B H2B 126.5 . . ?
C2B C3B N2B 107.06(12) . . ?
C2B C3B H3B 126.5 . . ?
N2B C3B H3B 126.5 . . ?
C12B C11B C16B 124.02(12) . . ?
C12B C11B N1B 118.03(12) . . ?
C16B C11B N1B 117.94(12) . . ?
C13B C12B C11B 116.53(14) . . ?
C13B C12B C17B 121.30(14) . . ?
C11B C12B C17B 122.17(13) . . ?
C14B C13B C12B 120.95(15) . . ?
C14B C13B H13B 119.5 . . ?
C12B C13B H13B 119.5 . . ?
C13B C14B C15B 121.12(14) . . ?
C13B C14B H14B 119.4 . . ?
C15B C14B H14B 119.4 . . ?
C14B C15B C16B 120.95(15) . . ?
C14B C15B H15B 119.5 . . ?
C16B C15B H15B 119.5 . . ?
C15B C16B C11B 116.40(14) . . ?
C15B C16B C20B 120.98(13) . . ?
C11B C16B C20B 122.61(12) . . ?
C12B C17B C18B 111.09(13) . . ?
C12B C17B C19B 112.35(14) . . ?
C18B C17B C19B 109.91(15) . . ?
C12B C17B H17B 107.8 . . ?
C18B C17B H17B 107.8 . . ?
C19B C17B H17B 107.8 . . ?
C17B C18B H18D 109.5 . . ?
C17B C18B H18E 109.5 . . ?
H18D C18B H18E 109.5 . . ?
C17B C18B H18F 109.5 . . ?
H18D C18B H18F 109.5 . . ?
H18E C18B H18F 109.5 . . ?
C17B C19B H19D 109.5 . . ?
C17B C19B H19E 109.5 . . ?
H19D C19B H19E 109.5 . . ?
C17B C19B H19F 109.5 . . ?
H19D C19B H19F 109.5 . . ?
H19E C19B H19F 109.5 . . ?
C16B C20B C21B 112.34(14) . . ?
C16B C20B C22B 110.60(13) . . ?
C21B C20B C22B 110.66(15) . . ?
C16B C20B H20E 107.7 . . ?
C21B C20B H20E 107.7 . . ?
C22B C20B H20E 107.7 . . ?
C20B C21B H21D 109.5 . . ?
C20B C21B H21E 109.5 . . ?
H21D C21B H21E 109.5 . . ?
C20B C21B H21F 109.5 . . ?
H21D C21B H21F 109.5 . . ?
H21E C21B H21F 109.5 . . ?
C20B C22B H22D 109.5 . . ?
C20B C22B H22E 109.5 . . ?
H22D C22B H22E 109.5 . . ?
C20B C22B H22F 109.5 . . ?
H22D C22B H22F 109.5 . . ?
H22E C22B H22F 109.5 . . ?
C36B C31B C32B 124.20(13) . . ?
C36B C31B N2B 117.19(13) . . ?
C32B C31B N2B 118.59(13) . . ?
C33B C32B C31B 115.85(16) . . ?
C33B C32B C37B 121.89(15) . . ?
C31B C32B C37B 122.25(13) . . ?
C34B C33B C32B 121.50(16) . . ?
C34B C33B H33B 119.3 . . ?
C32B C33B H33B 119.3 . . ?
C35B C34B C33B 120.72(15) . . ?
C35B C34B H34B 119.6 . . ?
C33B C34B H34B 119.6 . . ?
C34B C35B C36B 120.93(17) . . ?
C34B C35B H35B 119.5 . . ?
C36B C35B H35B 119.5 . . ?
C31B C36B C35B 116.74(15) . . ?
C31B C36B C40B 122.93(13) . . ?
C35B C36B C40B 120.27(15) . . ?
C32B C37B C38B 112.91(17) . . ?
C32B C37B C39B 111.70(14) . . ?
C38B C37B C39B 109.70(18) . . ?
C32B C37B H37B 107.4 . . ?
C38B C37B H37B 107.4 . . ?
C39B C37B H37B 107.4 . . ?
C37B C38B H38D 109.5 . . ?
C37B C38B H38E 109.5 . . ?
H38D C38B H38E 109.5 . . ?
C37B C38B H38F 109.5 . . ?
H38D C38B H38F 109.5 . . ?
H38E C38B H38F 109.5 . . ?
C37B C39B H39D 109.5 . . ?
C37B C39B H39E 109.5 . . ?
H39D C39B H39E 109.5 . . ?
C37B C39B H39F 109.5 . . ?
H39D C39B H39F 109.5 . . ?
H39E C39B H39F 109.5 . . ?
C36B C40B C42B 110.80(16) . . ?
C36B C40B C41B 111.91(15) . . ?
C42B C40B C41B 109.80(17) . . ?
C36B C40B H40B 108.1 . . ?
C42B C40B H40B 108.1 . . ?
C41B C40B H40B 108.1 . . ?
C40B C41B H41D 109.5 . . ?
C40B C41B H41E 109.5 . . ?
H41D C41B H41E 109.5 . . ?
C40B C41B H41F 109.5 . . ?
H41D C41B H41F 109.5 . . ?
H41E C41B H41F 109.5 . . ?
C40B C42B H42D 109.5 . . ?
C40B C42B H42E 109.5 . . ?
H42D C42B H42E 109.5 . . ?
C40B C42B H42F 109.5 . . ?
H42D C42B H42F 109.5 . . ?
H42E C42B H42F 109.5 . . ?
Ge1B B1B H1BA 109.5 . . ?
Ge1B B1B H1BB 109.5 . . ?
H1BA B1B H1BB 109.5 . . ?
Ge1B B1B H1BC 109.5 . . ?
H1BA B1B H1BC 109.5 . . ?
H1BB B1B H1BC 109.5 . . ?
C11S C10S H10A 109.5 . . ?
C11S C10S H10B 109.5 . . ?
H10A C10S H10B 109.5 . . ?
C11S C10S H10C 109.5 . . ?
H10A C10S H10C 109.5 . . ?
H10B C10S H10C 109.5 . . ?
C12S C11S C16S 117.57(17) . . ?
C12S C11S C10S 120.75(17) . . ?
C16S C11S C10S 121.67(16) . . ?
C13S C12S C11S 121.17(18) . . ?
C13S C12S H12S 119.4 . . ?
C11S C12S H12S 119.4 . . ?
C12S C13S C14S 120.94(18) . . ?
C12S C13S H13S 119.5 . . ?
C14S C13S H13S 119.5 . . ?
C13S C14S C15S 118.77(19) . . ?
C13S C14S H14S 120.6 . . ?
C15S C14S H14S 120.6 . . ?
C14S C15S C16S 120.21(19) . . ?
C14S C15S H15S 119.9 . . ?
C16S C15S H15S 119.9 . . ?
C15S C16S C11S 121.32(17) . . ?
C15S C16S H16S 119.3 . . ?
C11S C16S H16S 119.3 . . ?
C21S C20S H20A 109.5 . . ?
C21S C20S H20B 109.5 . . ?
H20A C20S H20B 109.5 . . ?
C21S C20S H20C 109.5 . . ?
H20A C20S H20C 109.5 . . ?
H20B C20S H20C 109.5 . . ?
C22S C21S C26S 120.1(3) . . ?
C22S C21S C20S 122.5(3) . . ?
C26S C21S C20S 117.5(3) . . ?
C23S C22S C21S 122.9(3) . . ?
C23S C22S H22S 118.6 . . ?
C21S C22S H22S 118.6 . . ?
C22S C23S C24S 120.8(4) . . ?
C22S C23S H23S 119.6 . . ?
C24S C23S H23S 119.6 . . ?
C23S C24S C25S 121.2(3) . . ?
C23S C24S H24S 119.4 . . ?
C25S C24S H24S 119.4 . . ?
C24S C25S C26S 116.3(3) . . ?
C24S C25S H25S 121.8 . . ?
C26S C25S H25S 121.8 . . ?
C21S C26S C25S 118.7(3) . . ?
C21S C26S H26S 120.6 . . ?
C25S C26S H26S 120.6 . . ?

loop_
_geom_bond_atom_site_label_1
_geom_bond_atom_site_label_2
_geom_bond_distance
_geom_bond_site_symmetry_2
_geom_bond_publ_flag
Ge1A C1A 2.0148(13) . ?
Ge1A B1A 2.0567(18) . ?
Ge1A H1C 1.485(16) . ?
Ge1A H2C 1.464(16) . ?
N1A C1A 1.3499(17) . ?
N1A C2A 1.3850(17) . ?
N1A C11A 1.4540(16) . ?
N2A C1A 1.3550(16) . ?
N2A C3A 1.3852(17) . ?
N2A C31A 1.4497(16) . ?
C2A C3A 1.341(2) . ?
C2A H2A 0.9500 . ?
C3A H3A 0.9500 . ?
C11A C16A 1.395(2) . ?
C11A C12A 1.396(2) . ?
C12A C13A 1.393(2) . ?
C12A C17A 1.516(2) . ?
C13A C14A 1.372(2) . ?
C13A H13A 0.9500 . ?
C14A C15A 1.376(2) . ?
C14A H14A 0.9500 . ?
C15A C16A 1.392(2) . ?
C15A H15A 0.9500 . ?
C16A C20A 1.515(2) . ?
C17A C18A 1.489(3) . ?
C17A C19A 1.497(3) . ?
C17A H17A 1.0000 . ?
C18A H18A 0.9800 . ?
C18A H18B 0.9800 . ?
C18A H18C 0.9800 . ?
C19A H19A 0.9800 . ?
C19A H19B 0.9800 . ?
C19A H19C 0.9800 . ?
C20A C21A 1.521(2) . ?
C20A C22A 1.528(2) . ?
C20A H20D 1.0000 . ?
C21A H21A 0.9800 . ?
C21A H21B 0.9800 . ?
C21A H21C 0.9800 . ?
C22A H22A 0.9800 . ?
C22A H22B 0.9800 . ?
C22A H22C 0.9800 . ?
C31A C36A 1.394(2) . ?
C31A C32A 1.3984(19) . ?
C32A C33A 1.394(2) . ?
C32A C37A 1.524(2) . ?
C33A C34A 1.384(2) . ?
C33A H33A 0.9500 . ?
C34A C35A 1.376(2) . ?
C34A H34A 0.9500 . ?
C35A C36A 1.399(2) . ?
C35A H35A 0.9500 . ?
C36A C40A 1.515(2) . ?
C37A C38A 1.527(2) . ?
C37A C39A 1.529(2) . ?
C37A H37A 1.0000 . ?
C38A H38A 0.9800 . ?
C38A H38B 0.9800 . ?
C38A H38C 0.9800 . ?
C39A H39A 0.9800 . ?
C39A H39B 0.9800 . ?
C39A H39C 0.9800 . ?
C40A C41A 1.525(2) . ?
C40A C42A 1.529(2) . ?
C40A H40A 1.0000 . ?
C41A H41A 0.9800 . ?
C41A H41B 0.9800 . ?
C41A H41C 0.9800 . ?
C42A H42A 0.9800 . ?
C42A H42B 0.9800 . ?
C42A H42C 0.9800 . ?
B1A H1AA 0.9800 . ?
B1A H1AB 0.9800 . ?
B1A H1AC 0.9800 . ?
Ge1B C1B 2.0065(13) . ?
Ge1B B1B 2.049(2) . ?
Ge1B H1D 1.460(18) . ?
Ge1B H2D 1.462(18) . ?
N1B C1B 1.3488(17) . ?
N1B C2B 1.3826(17) . ?
N1B C11B 1.4529(16) . ?
N2B C1B 1.3544(16) . ?
N2B C3B 1.3827(18) . ?
N2B C31B 1.4519(17) . ?
C2B C3B 1.338(2) . ?
C2B H2B 0.9500 . ?
C3B H3B 0.9500 . ?
C11B C12B 1.396(2) . ?
C11B C16B 1.400(2) . ?
C12B C13B 1.395(2) . ?
C12B C17B 1.520(2) . ?
C13B C14B 1.374(2) . ?
C13B H13B 0.9500 . ?
C14B C15B 1.377(2) . ?
C14B H14B 0.9500 . ?
C15B C16B 1.395(2) . ?
C15B H15B 0.9500 . ?
C16B C20B 1.517(2) . ?
C17B C18B 1.528(3) . ?
C17B C19B 1.528(2) . ?
C17B H17B 1.0000 . ?
C18B H18D 0.9800 . ?
C18B H18E 0.9800 . ?
C18B H18F 0.9800 . ?
C19B H19D 0.9800 . ?
C19B H19E 0.9800 . ?
C19B H19F 0.9800 . ?
C20B C21B 1.521(2) . ?
C20B C22B 1.525(2) . ?
C20B H20E 1.0000 . ?
C21B H21D 0.9800 . ?
C21B H21E 0.9800 . ?
C21B H21F 0.9800 . ?
C22B H22D 0.9800 . ?
C22B H22E 0.9800 . ?
C22B H22F 0.9800 . ?
C31B C36B 1.389(2) . ?
C31B C32B 1.403(2) . ?
C32B C33B 1.398(2) . ?
C32B C37B 1.515(2) . ?
C33B C34B 1.379(3) . ?
C33B H33B 0.9500 . ?
C34B C35B 1.371(3) . ?
C34B H34B 0.9500 . ?
C35B C36B 1.402(2) . ?
C35B H35B 0.9500 . ?
C36B C40B 1.518(2) . ?
C37B C38B 1.523(3) . ?
C37B C39B 1.524(3) . ?
C37B H37B 1.0000 . ?
C38B H38D 0.9800 . ?
C38B H38E 0.9800 . ?
C38B H38F 0.9800 . ?
C39B H39D 0.9800 . ?
C39B H39E 0.9800 . ?
C39B H39F 0.9800 . ?
C40B C42B 1.520(3) . ?
C40B C41B 1.529(3) . ?
C40B H40B 1.0000 . ?
C41B H41D 0.9800 . ?
C41B H41E 0.9800 . ?
C41B H41F 0.9800 . ?
C42B H42D 0.9800 . ?
C42B H42E 0.9800 . ?
C42B H42F 0.9800 . ?
B1B H1BA 0.9800 . ?
B1B H1BB 0.9800 . ?
B1B H1BC 0.9800 . ?
C10S C11S 1.500(3) . ?
C10S H10A 0.9800 . ?
C10S H10B 0.9800 . ?
C10S H10C 0.9800 . ?
C11S C12S 1.384(2) . ?
C11S C16S 1.389(2) . ?
C12S C13S 1.373(3) . ?
C12S H12S 0.9500 . ?
C13S C14S 1.378(3) . ?
C13S H13S 0.9500 . ?
C14S C15S 1.380(3) . ?
C14S H14S 0.9500 . ?
C15S C16S 1.381(3) . ?
C15S H15S 0.9500 . ?
C16S H16S 0.9500 . ?
C20S C21S 1.484(4) . ?
C20S H20A 0.9800 . ?
C20S H20B 0.9800 . ?
C20S H20C 0.9800 . ?
C21S C22S 1.311(4) . ?
C21S C26S 1.383(4) . ?
C22S C23S 1.305(4) . ?
C22S H22S 0.9500 . ?
C23S C24S 1.338(5) . ?
C23S H23S 0.9500 . ?
C24S C25S 1.388(5) . ?
C24S H24S 0.9500 . ?
C25S C26S 1.420(5) . ?
C25S H25S 0.9500 . ?
C26S H26S 0.9500 . ?

loop_
_geom_torsion_atom_site_label_1
_geom_torsion_atom_site_label_2
_geom_torsion_atom_site_label_3
_geom_torsion_atom_site_label_4
_geom_torsion
_geom_torsion_site_symmetry_1
_geom_torsion_site_symmetry_2
_geom_torsion_site_symmetry_3
_geom_torsion_site_symmetry_4
_geom_torsion_publ_flag
C2A N1A C1A N2A -1.18(15) . . . . ?
C11A N1A C1A N2A 176.41(12) . . . . ?
C2A N1A C1A Ge1A 176.23(10) . . . . ?
C11A N1A C1A Ge1A -6.2(2) . . . . ?
C3A N2A C1A N1A 1.02(15) . . . . ?
C31A N2A C1A N1A 179.17(12) . . . . ?
C3A N2A C1A Ge1A -176.44(10) . . . . ?
C31A N2A C1A Ge1A 1.71(19) . . . . ?
H2C Ge1A C1A N1A -149.4(6) . . . . ?
H1C Ge1A C1A N1A -46.3(6) . . . . ?
B1A Ge1A C1A N1A 82.45(14) . . . . ?
H2C Ge1A C1A N2A 27.5(6) . . . . ?
H1C Ge1A C1A N2A 130.5(6) . . . . ?
B1A Ge1A C1A N2A -100.68(13) . . . . ?
C1A N1A C2A C3A 0.92(17) . . . . ?
C11A N1A C2A C3A -176.71(13) . . . . ?
N1A C2A C3A N2A -0.26(17) . . . . ?
C1A N2A C3A C2A -0.48(17) . . . . ?
C31A N2A C3A C2A -178.69(13) . . . . ?
C1A N1A C11A C16A 88.72(16) . . . . ?
C2A N1A C11A C16A -93.99(17) . . . . ?
C1A N1A C11A C12A -92.69(17) . . . . ?
C2A N1A C11A C12A 84.60(17) . . . . ?
C16A C11A C12A C13A 0.2(2) . . . . ?
N1A C11A C12A C13A -178.27(13) . . . . ?
C16A C11A C12A C17A 178.85(16) . . . . ?
N1A C11A C12A C17A 0.3(2) . . . . ?
C11A C12A C13A C14A 0.5(2) . . . . ?
C17A C12A C13A C14A -178.20(17) . . . . ?
C12A C13A C14A C15A -0.7(3) . . . . ?
C13A C14A C15A C16A 0.3(2) . . . . ?
C14A C15A C16A C11A 0.4(2) . . . . ?
C14A C15A C16A C20A 178.63(14) . . . . ?
C12A C11A C16A C15A -0.7(2) . . . . ?
N1A C11A C16A C15A 177.83(12) . . . . ?
C12A C11A C16A C20A -178.85(14) . . . . ?
N1A C11A C16A C20A -0.4(2) . . . . ?
C13A C12A C17A C18A 64.8(3) . . . . ?
C11A C12A C17A C18A -113.8(2) . . . . ?
C13A C12A C17A C19A -57.7(3) . . . . ?
C11A C12A C17A C19A 123.8(2) . . . . ?
C15A C16A C20A C21A 44.0(2) . . . . ?
C11A C16A C20A C21A -137.90(16) . . . . ?
C15A C16A C20A C22A -80.76(19) . . . . ?
C11A C16A C20A C22A 97.36(18) . . . . ?
C1A N2A C31A C36A -100.15(16) . . . . ?
C3A N2A C31A C36A 77.77(17) . . . . ?
C1A N2A C31A C32A 80.80(17) . . . . ?
C3A N2A C31A C32A -101.28(15) . . . . ?
C36A C31A C32A C33A -1.9(2) . . . . ?
N2A C31A C32A C33A 177.13(12) . . . . ?
C36A C31A C32A C37A 177.94(13) . . . . ?
N2A C31A C32A C37A -3.07(18) . . . . ?
C31A C32A C33A C34A 0.5(2) . . . . ?
C37A C32A C33A C34A -179.31(13) . . . . ?
C32A C33A C34A C35A 1.1(2) . . . . ?
C33A C34A C35A C36A -1.5(2) . . . . ?
C32A C31A C36A C35A 1.5(2) . . . . ?
N2A C31A C36A C35A -177.48(12) . . . . ?
C32A C31A C36A C40A -176.30(13) . . . . ?
N2A C31A C36A C40A 4.7(2) . . . . ?
C34A C35A C36A C31A 0.2(2) . . . . ?
C34A C35A C36A C40A 178.08(14) . . . . ?
C33A C32A C37A C38A 27.04(19) . . . . ?
C31A C32A C37A C38A -152.74(13) . . . . ?
C33A C32A C37A C39A -98.11(16) . . . . ?
C31A C32A C37A C39A 82.11(17) . . . . ?
C31A C36A C40A C41A -125.92(15) . . . . ?
C35A C36A C40A C41A 56.35(19) . . . . ?
C31A C36A C40A C42A 110.26(17) . . . . ?
C35A C36A C40A C42A -67.47(19) . . . . ?
C2B N1B C1B N2B -1.03(16) . . . . ?
C11B N1B C1B N2B 179.23(12) . . . . ?
C2B N1B C1B Ge1B 178.17(10) . . . . ?
C11B N1B C1B Ge1B -1.6(2) . . . . ?
C3B N2B C1B N1B 1.00(16) . . . . ?
C31B N2B C1B N1B 174.87(13) . . . . ?
C3B N2B C1B Ge1B -178.19(11) . . . . ?
C31B N2B C1B Ge1B -4.3(2) . . . . ?
H1D Ge1B C1B N1B -48.8(7) . . . . ?
H2D Ge1B C1B N1B -152.4(7) . . . . ?
B1B Ge1B C1B N1B 79.39(15) . . . . ?
H1D Ge1B C1B N2B 130.2(7) . . . . ?
H2D Ge1B C1B N2B 26.6(7) . . . . ?
B1B Ge1B C1B N2B -101.59(15) . . . . ?
C1B N1B C2B C3B 0.68(17) . . . . ?
C11B N1B C2B C3B -179.57(14) . . . . ?
N1B C2B C3B N2B -0.04(17) . . . . ?
C1B N2B C3B C2B -0.61(18) . . . . ?
C31B N2B C3B C2B -174.70(14) . . . . ?
C1B N1B C11B C12B -90.50(17) . . . . ?
C2B N1B C11B C12B 89.79(17) . . . . ?
C1B N1B C11B C16B 90.14(16) . . . . ?
C2B N1B C11B C16B -89.58(17) . . . . ?
C16B C11B C12B C13B 1.8(2) . . . . ?
N1B C11B C12B C13B -177.55(12) . . . . ?
C16B C11B C12B C17B -178.40(13) . . . . ?
N1B C11B C12B C17B 2.3(2) . . . . ?
C11B C12B C13B C14B -1.3(2) . . . . ?
C17B C12B C13B C14B 178.91(14) . . . . ?
C12B C13B C14B C15B -0.2(2) . . . . ?
C13B C14B C15B C16B 1.3(2) . . . . ?
C14B C15B C16B C11B -0.8(2) . . . . ?
C14B C15B C16B C20B 177.94(14) . . . . ?
C12B C11B C16B C15B -0.7(2) . . . . ?
N1B C11B C16B C15B 178.57(12) . . . . ?
C12B C11B C16B C20B -179.49(13) . . . . ?
N1B C11B C16B C20B -0.2(2) . . . . ?
C13B C12B C17B C18B 87.13(18) . . . . ?
C11B C12B C17B C18B -92.68(18) . . . . ?
C13B C12B C17B C19B -36.4(2) . . . . ?
C11B C12B C17B C19B 143.74(15) . . . . ?
C15B C16B C20B C21B 44.1(2) . . . . ?
C11B C16B C20B C21B -137.20(15) . . . . ?
C15B C16B C20B C22B -80.08(18) . . . . ?
C11B C16B C20B C22B 98.61(17) . . . . ?
C1B N2B C31B C36B -97.69(17) . . . . ?
C3B N2B C31B C36B 75.43(18) . . . . ?
C1B N2B C31B C32B 84.00(18) . . . . ?
C3B N2B C31B C32B -102.88(17) . . . . ?
C36B C31B C32B C33B -1.8(2) . . . . ?
N2B C31B C32B C33B 176.38(13) . . . . ?
C36B C31B C32B C37B 178.17(14) . . . . ?
N2B C31B C32B C37B -3.6(2) . . . . ?
C31B C32B C33B C34B -0.3(2) . . . . ?
C37B C32B C33B C34B 179.70(16) . . . . ?
C32B C33B C34B C35B 2.0(3) . . . . ?
C33B C34B C35B C36B -1.7(3) . . . . ?
C32B C31B C36B C35B 2.1(2) . . . . ?
N2B C31B C36B C35B -176.09(13) . . . . ?
C32B C31B C36B C40B -175.03(15) . . . . ?
N2B C31B C36B C40B 6.8(2) . . . . ?
C34B C35B C36B C31B -0.3(2) . . . . ?
C34B C35B C36B C40B 176.92(16) . . . . ?
C33B C32B C37B C38B 29.6(2) . . . . ?
C31B C32B C37B C38B -150.34(16) . . . . ?
C33B C32B C37B C39B -94.6(2) . . . . ?
C31B C32B C37B C39B 85.47(19) . . . . ?
C31B C36B C40B C42B 101.29(19) . . . . ?
C35B C36B C40B C42B -75.8(2) . . . . ?
C31B C36B C40B C41B -135.80(17) . . . . ?
C35B C36B C40B C41B 47.1(2) . . . . ?
C16S C11S C12S C13S 0.4(3) . . . . ?
C10S C11S C12S C13S -179.15(18) . . . . ?
C11S C12S C13S C14S 0.6(3) . . . . ?
C12S C13S C14S C15S -1.3(3) . . . . ?
C13S C14S C15S C16S 1.0(3) . . . . ?
C14S C15S C16S C11S 0.1(3) . . . . ?
C12S C11S C16S C15S -0.7(3) . . . . ?
C10S C11S C16S C15S 178.81(18) . . . . ?
C26S C21S C22S C23S -0.3(4) . . . . ?
C20S C21S C22S C23S 178.9(3) . . . . ?
C21S C22S C23S C24S 0.4(4) . . . . ?
C22S C23S C24S C25S -0.9(5) . . . . ?
C23S C24S C25S C26S 1.1(5) . . . . ?
C22S C21S C26S C25S 0.6(4) . . . . ?
C20S C21S C26S C25S -178.7(3) . . . . ?
C24S C25S C26S C21S -1.0(4) . . . . ?
